data_2219511
loop_
_publ_author_name
'Arranja, Cl\'audia T.'
'Ramos Silva, Manuela'
'Matos Beja, Ana'
'Ferreira, Ana F. P. V.'
'Sobral, Ab\'ilio J. F. N.'

_publ_section_title
;
 Ethyl 3,5-dimethyl-1<i>H</i>-pyrrole-2-carboxylate
;
_journal_coeditor_code BT2791
_journal_issue 10
_journal_name_full 'Acta Crystallographica Section E'
_journal_page_first o1989
_journal_paper_doi 10.1107/S1600536808029929
_journal_volume 64
_journal_year 2008
_chemical_formula_iupac 'C9 H13 N O2'
_chemical_formula_moiety 'C9 H13 N O2'
_chemical_formula_sum 'C9 H13 N O2'
_chemical_formula_weight 167.20
_chemical_name_systematic
;
Ethyl 3,5-dimethyl-1<i>H</i>-pyrrole-2-carboxylate
;
_space_group_IT_number 2
_symmetry_cell_setting triclinic
_symmetry_space_group_name_Hall '-P 1'
_symmetry_space_group_name_H-M 'P -1'
_atom_sites_solution_hydrogens geom
_atom_sites_solution_primary direct
_atom_sites_solution_secondary difmap
_audit_creation_method SHELXL-97
_cell_angle_alpha 101.5451(13)
_cell_angle_beta 97.8791(14)
_cell_angle_gamma 110.4821(14)
_cell_formula_units_Z 4
_cell_length_a 8.1357(2)
_cell_length_b 10.5568(2)
_cell_length_c 12.1428(2)
_cell_measurement_reflns_used 3873
_cell_measurement_temperature 293(2)
_cell_measurement_theta_max 23.92
_cell_measurement_theta_min 2.38
_cell_volume 932.52(4)
_computing_cell_refinement 'SAINT (Bruker, 2003)'
_computing_data_collection 'SMART (Bruker, 2003)'
_computing_data_reduction 'SAINT (Bruker, 2003)'
_computing_molecular_graphics 'ORTEPII (Johnson, 1976)'
_computing_publication_material 'SHELXL97 (Sheldrick, 2008)'
_computing_structure_refinement 'SHELXL97 (Sheldrick, 2008)'
_computing_structure_solution 'SHELXS97 (Sheldrick, 2008)'
_diffrn_ambient_temperature 293(2)
_diffrn_measured_fraction_theta_full 0.994
_diffrn_measured_fraction_theta_max 0.994
_diffrn_measurement_device_type 'Bruker APEX CCD area-detector'
_diffrn_measurement_method '\f and \w'
_diffrn_radiation_monochromator graphite
_diffrn_radiation_source 'fine-focus sealed tube'
_diffrn_radiation_type MoK\a
_diffrn_radiation_wavelength 0.71073
_diffrn_reflns_av_R_equivalents 0.0279
_diffrn_reflns_av_sigmaI/netI 0.0294
_diffrn_reflns_limit_h_max 10
_diffrn_reflns_limit_h_min -10
_diffrn_reflns_limit_k_max 13
_diffrn_reflns_limit_k_min -13
_diffrn_reflns_limit_l_max 15
_diffrn_reflns_limit_l_min -15
_diffrn_reflns_number 20370
_diffrn_reflns_theta_full 27.97
_diffrn_reflns_theta_max 27.97
_diffrn_reflns_theta_min 1.76
_exptl_absorpt_coefficient_mu 0.084
_exptl_absorpt_correction_T_max 0.987
_exptl_absorpt_correction_T_min 0.899
_exptl_absorpt_correction_type multi-scan
_exptl_absorpt_process_details '(SADABS; Sheldrick, 2000)'
_exptl_crystal_colour colourless
_exptl_crystal_density_diffrn 1.191
_exptl_crystal_density_method 'not measured'
_exptl_crystal_description prism
_exptl_crystal_F_000 360
_exptl_crystal_size_max 0.25
_exptl_crystal_size_mid 0.20
_exptl_crystal_size_min 0.15
_refine_diff_density_max 0.197
_refine_diff_density_min -0.214
_refine_ls_extinction_method none
_refine_ls_goodness_of_fit_ref 1.034
_refine_ls_hydrogen_treatment constr
_refine_ls_matrix_type full
_refine_ls_number_parameters 223
_refine_ls_number_reflns 4456
_refine_ls_number_restraints 0
_refine_ls_restrained_S_all 1.034
_refine_ls_R_factor_all 0.1037
_refine_ls_R_factor_gt 0.0518
_refine_ls_shift/su_max 0.000
_refine_ls_shift/su_mean 0.000
_refine_ls_structure_factor_coef Fsqd
_refine_ls_weighting_details 'calc w=1/[\s^2^(Fo^2^)+(0.0939P)^2^+0.0508P] where P=(Fo^2^+2Fc^2^)/3'
_refine_ls_weighting_scheme calc
_refine_ls_wR_factor_gt 0.1503
_refine_ls_wR_factor_ref 0.1817
_reflns_number_gt 2368
_reflns_number_total 4456
_reflns_threshold_expression I>2\s(I)
_cod_data_source_file bt2791.cif
_cod_data_source_block I
_cod_database_code 2219511
_cod_database_fobs_code 2219511

loop_
_symmetry_equiv_pos_as_xyz
'x, y, z'
'-x, -y, -z'

loop_
_atom_site_type_symbol
_atom_site_label
_atom_site_fract_x
_atom_site_fract_y
_atom_site_fract_z
_atom_site_U_iso_or_equiv
_atom_site_adp_type
_atom_site_calc_flag
_atom_site_refinement_flags
_atom_site_occupancy
N N1 0.2122(2) 0.18401(15) 0.96119(12) 0.0526(4) Uani d . 1
H H1 0.1472 0.1689 0.8941 0.063 Uiso calc R 1
C C1 0.2894(2) 0.31179(18) 1.04326(14) 0.0483(4) Uani d . 1
C C2 0.3837(3) 0.29357(19) 1.13867(15) 0.0535(5) Uani d . 1
C C3 0.3587(3) 0.1515(2) 1.11083(17) 0.0620(5) Uani d . 1
H H3 0.4060 0.1083 1.1589 0.074 Uiso calc R 1
C C4 0.2537(3) 0.08658(19) 1.00165(17) 0.0561(5) Uani d . 1
C C5 0.1877(3) -0.0621(2) 0.92988(19) 0.0745(6) Uani d . 1
H H5A 0.0653 -0.0912 0.8891 0.112 Uiso calc R 1
H H5B 0.1938 -0.1218 0.9790 0.112 Uiso calc R 1
H H5C 0.2617 -0.0684 0.8756 0.112 Uiso calc R 1
C C6 0.4927(3) 0.4029(2) 1.24868(16) 0.0700(6) Uani d . 1
H H6A 0.5941 0.4716 1.2331 0.105 Uiso calc R 1
H H6B 0.5346 0.3594 1.3024 0.105 Uiso calc R 1
H H6C 0.4193 0.4476 1.2810 0.105 Uiso calc R 1
C C7 0.2626(2) 0.43124(19) 1.01696(15) 0.0497(4) Uani d . 1
C C8 0.3246(3) 0.67311(19) 1.08651(16) 0.0598(5) Uani d . 1
H H8A 0.1987 0.6598 1.0744 0.072 Uiso calc R 1
H H8B 0.3685 0.6956 1.0196 0.072 Uiso calc R 1
C C9 0.4325(3) 0.7891(2) 1.19379(19) 0.0736(6) Uani d . 1
H H9A 0.3901 0.7642 1.2595 0.110 Uiso calc R 1
H H9B 0.4191 0.8742 1.1869 0.110 Uiso calc R 1
H H9C 0.5573 0.8030 1.2035 0.110 Uiso calc R 1
O O1 0.34589(17) 0.54785(12) 1.10374(10) 0.0571(4) Uani d . 1
O O2 0.1739(2) 0.42886(14) 0.92727(11) 0.0697(4) Uani d . 1
N N2 -0.03335(19) 0.33131(15) 0.69754(12) 0.0514(4) Uani d . 1
H H2 0.0341 0.3455 0.7635 0.062 Uiso calc R 1
C C10 -0.0692(3) 0.43124(19) 0.65748(16) 0.0532(5) Uani d . 1
C C11 -0.1793(3) 0.3672(2) 0.54923(17) 0.0581(5) Uani d . 1
H H11 -0.2237 0.4120 0.5012 0.070 Uiso calc R 1
C C12 -0.2140(2) 0.22325(19) 0.52282(15) 0.0511(5) Uani d . 1
C C13 -0.1210(2) 0.20295(18) 0.61697(14) 0.0470(4) Uani d . 1
C C14 -0.3308(3) 0.1161(2) 0.41335(16) 0.0666(6) Uani d . 1
H H14A -0.2676 0.0606 0.3829 0.100 Uiso calc R 1
H H14B -0.3600 0.1628 0.3580 0.100 Uiso calc R 1
H H14C -0.4397 0.0564 0.4290 0.100 Uiso calc R 1
C C15 0.0049(3) 0.58075(19) 0.72855(18) 0.0681(6) Uani d . 1
H H15A -0.0667 0.5910 0.7837 0.102 Uiso calc R 1
H H15B 0.0018 0.6407 0.6791 0.102 Uiso calc R 1
H H15C 0.1270 0.6063 0.7684 0.102 Uiso calc R 1
C C16 -0.1000(3) 0.08222(19) 0.64427(15) 0.0525(5) Uani d . 1
C C17 -0.1825(3) -0.16323(19) 0.58381(18) 0.0635(5) Uani d . 1
H H17A -0.2223 -0.1772 0.6538 0.076 Uiso calc R 1
H H17B -0.0591 -0.1565 0.5933 0.076 Uiso calc R 1
C C18 -0.3012(3) -0.2831(2) 0.4826(2) 0.0777(7) Uani d . 1
H H18A -0.4226 -0.2880 0.4734 0.116 Uiso calc R 1
H H18B -0.2979 -0.3691 0.4953 0.116 Uiso calc R 1
H H18C -0.2593 -0.2690 0.4141 0.116 Uiso calc R 1
O O3 -0.19388(17) -0.03673(13) 0.56183(10) 0.0574(4) Uani d . 1
O O4 -0.0063(2) 0.08520(14) 0.73228(12) 0.0806(5) Uani d . 1

loop_
_atom_site_aniso_label
_atom_site_aniso_U_11
_atom_site_aniso_U_22
_atom_site_aniso_U_33
_atom_site_aniso_U_12
_atom_site_aniso_U_13
_atom_site_aniso_U_23
N1 0.0640(10) 0.0477(9) 0.0397(8) 0.0212(8) 0.0025(7) 0.0053(7)
C1 0.0532(10) 0.0434(10) 0.0407(9) 0.0155(8) 0.0037(8) 0.0055(8)
C2 0.0575(11) 0.0533(11) 0.0445(10) 0.0198(9) 0.0041(8) 0.0099(8)
C3 0.0759(14) 0.0568(12) 0.0565(12) 0.0307(11) 0.0067(10) 0.0189(10)
C4 0.0674(12) 0.0478(11) 0.0552(11) 0.0256(9) 0.0123(9) 0.0133(9)
C5 0.0935(16) 0.0467(12) 0.0772(15) 0.0282(11) 0.0119(12) 0.0069(10)
C6 0.0797(15) 0.0690(14) 0.0472(11) 0.0236(11) -0.0088(10) 0.0103(10)
C7 0.0534(11) 0.0470(11) 0.0408(10) 0.0160(8) 0.0037(8) 0.0059(8)
C8 0.0741(13) 0.0482(11) 0.0566(12) 0.0256(10) 0.0108(10) 0.0124(9)
C9 0.0911(16) 0.0509(12) 0.0669(14) 0.0229(11) 0.0142(12) 0.0014(10)
O1 0.0726(9) 0.0436(7) 0.0455(7) 0.0207(6) -0.0015(6) 0.0050(6)
O2 0.0918(11) 0.0559(8) 0.0498(8) 0.0314(8) -0.0130(7) 0.0039(6)
N2 0.0561(9) 0.0459(9) 0.0428(8) 0.0157(7) 0.0011(7) 0.0061(7)
C10 0.0583(11) 0.0456(11) 0.0535(11) 0.0191(9) 0.0097(9) 0.0126(9)
C11 0.0639(12) 0.0531(12) 0.0538(11) 0.0222(9) 0.0002(9) 0.0166(9)
C12 0.0511(10) 0.0515(11) 0.0439(10) 0.0166(9) 0.0035(8) 0.0089(8)
C13 0.0496(10) 0.0423(10) 0.0403(9) 0.0133(8) 0.0035(8) 0.0050(7)
C14 0.0691(13) 0.0649(13) 0.0491(11) 0.0186(11) -0.0086(10) 0.0081(10)
C15 0.0796(15) 0.0451(12) 0.0702(13) 0.0218(10) 0.0066(11) 0.0068(10)
C16 0.0580(11) 0.0476(11) 0.0426(10) 0.0169(9) 0.0017(9) 0.0050(8)
C17 0.0701(13) 0.0484(12) 0.0643(13) 0.0226(10) 0.0037(10) 0.0073(10)
C18 0.0850(16) 0.0475(12) 0.0825(16) 0.0204(11) 0.0047(12) -0.0019(11)
O3 0.0664(8) 0.0428(7) 0.0508(8) 0.0179(6) -0.0027(6) 0.0029(6)
O4 0.1088(12) 0.0548(9) 0.0572(9) 0.0290(8) -0.0237(8) 0.0037(7)

loop_
_atom_type_symbol
_atom_type_description
_atom_type_scat_dispersion_real
_atom_type_scat_dispersion_imag
_atom_type_scat_source
C C 0.0033 0.0016 'International Tables Vol C Tables 4.2.6.8 and 6.1.1.4'
H H 0.0000 0.0000 'International Tables Vol C Tables 4.2.6.8 and 6.1.1.4'
N N 0.0061 0.0033 'International Tables Vol C Tables 4.2.6.8 and 6.1.1.4'
O O 0.0106 0.0060 'International Tables Vol C Tables 4.2.6.8 and 6.1.1.4'

loop_
_geom_angle_atom_site_label_1
_geom_angle_atom_site_label_2
_geom_angle_atom_site_label_3
_geom_angle
C4 N1 C1 109.98(15)
C4 N1 H1 125.0
C1 N1 H1 125.0
N1 C1 C2 107.62(15)
N1 C1 C7 119.00(15)
C2 C1 C7 133.38(16)
C1 C2 C3 105.90(16)
C1 C2 C6 127.36(17)
C3 C2 C6 126.73(17)
C4 C3 C2 109.18(17)
C4 C3 H3 125.4
C2 C3 H3 125.4
N1 C4 C3 107.32(16)
N1 C4 C5 121.31(18)
C3 C4 C5 131.37(19)
C4 C5 H5A 109.5
C4 C5 H5B 109.5
H5A C5 H5B 109.5
C4 C5 H5C 109.5
H5A C5 H5C 109.5
H5B C5 H5C 109.5
C2 C6 H6A 109.5
C2 C6 H6B 109.5
H6A C6 H6B 109.5
C2 C6 H6C 109.5
H6A C6 H6C 109.5
H6B C6 H6C 109.5
O2 C7 O1 122.56(16)
O2 C7 C1 124.92(16)
O1 C7 C1 112.52(15)
O1 C8 C9 106.73(15)
O1 C8 H8A 110.4
C9 C8 H8A 110.4
O1 C8 H8B 110.4
C9 C8 H8B 110.4
H8A C8 H8B 108.6
C8 C9 H9A 109.5
C8 C9 H9B 109.5
H9A C9 H9B 109.5
C8 C9 H9C 109.5
H9A C9 H9C 109.5
H9B C9 H9C 109.5
C7 O1 C8 116.76(13)
C10 N2 C13 109.89(15)
C10 N2 H2 125.1
C13 N2 H2 125.1
N2 C10 C11 107.26(16)
N2 C10 C15 121.47(17)
C11 C10 C15 131.26(18)
C10 C11 C12 108.90(17)
C10 C11 H11 125.6
C12 C11 H11 125.6
C13 C12 C11 106.15(16)
C13 C12 C14 128.26(17)
C11 C12 C14 125.59(17)
C12 C13 N2 107.79(15)
C12 C13 C16 133.95(16)
N2 C13 C16 118.26(15)
C12 C14 H14A 109.5
C12 C14 H14B 109.5
H14A C14 H14B 109.5
C12 C14 H14C 109.5
H14A C14 H14C 109.5
H14B C14 H14C 109.5
C10 C15 H15A 109.5
C10 C15 H15B 109.5
H15A C15 H15B 109.5
C10 C15 H15C 109.5
H15A C15 H15C 109.5
H15B C15 H15C 109.5
O4 C16 O3 121.97(17)
O4 C16 C13 124.71(16)
O3 C16 C13 113.32(15)
O3 C17 C18 107.56(16)
O3 C17 H17A 110.2
C18 C17 H17A 110.2
O3 C17 H17B 110.2
C18 C17 H17B 110.2
H17A C17 H17B 108.5
C17 C18 H18A 109.5
C17 C18 H18B 109.5
H18A C18 H18B 109.5
C17 C18 H18C 109.5
H18A C18 H18C 109.5
H18B C18 H18C 109.5
C16 O3 C17 116.64(14)

loop_
_geom_bond_atom_site_label_1
_geom_bond_atom_site_label_2
_geom_bond_distance
N1 C4 1.346(2)
N1 C1 1.380(2)
N1 H1 0.8600
C1 C2 1.384(2)
C1 C7 1.440(2)
C2 C3 1.404(3)
C2 C6 1.498(3)
C3 C4 1.369(3)
C3 H3 0.9300
C4 C5 1.498(3)
C5 H5A 0.9600
C5 H5B 0.9600
C5 H5C 0.9600
C6 H6A 0.9600
C6 H6B 0.9600
C6 H6C 0.9600
C7 O2 1.212(2)
C7 O1 1.336(2)
C8 O1 1.443(2)
C8 C9 1.504(3)
C8 H8A 0.9700
C8 H8B 0.9700
C9 H9A 0.9600
C9 H9B 0.9600
C9 H9C 0.9600
N2 C10 1.348(2)
N2 C13 1.380(2)
N2 H2 0.8600
C10 C11 1.373(3)
C10 C15 1.498(2)
C11 C12 1.405(2)
C11 H11 0.9300
C12 C13 1.378(2)
C12 C14 1.500(2)
C13 C16 1.438(3)
C14 H14A 0.9600
C14 H14B 0.9600
C14 H14C 0.9600
C15 H15A 0.9600
C15 H15B 0.9600
C15 H15C 0.9600
C16 O4 1.213(2)
C16 O3 1.333(2)
C17 O3 1.444(2)
C17 C18 1.497(3)
C17 H17A 0.9700
C17 H17B 0.9700
C18 H18A 0.9600
C18 H18B 0.9600
C18 H18C 0.9600

loop_
_geom_hbond_atom_site_label_D
_geom_hbond_atom_site_label_H
_geom_hbond_atom_site_label_A
_geom_hbond_distance_DH
_geom_hbond_distance_HA
_geom_hbond_distance_DA
_geom_hbond_angle_DHA
_geom_hbond_publ_flag
N1 H1 O4 0.8600 2.0200 2.857(2) 166.00 yes
N2 H2 O2 0.8600 2.0000 2.834(2) 163.00 yes

loop_
_geom_torsion_atom_site_label_1
_geom_torsion_atom_site_label_2
_geom_torsion_atom_site_label_3
_geom_torsion_atom_site_label_4
_geom_torsion
C4 N1 C1 C2 0.3(2)
C4 N1 C1 C7 179.58(15)
N1 C1 C2 C3 -0.4(2)
C7 C1 C2 C3 -179.57(19)
N1 C1 C2 C6 178.72(18)
C7 C1 C2 C6 -0.4(3)
C1 C2 C3 C4 0.4(2)
C6 C2 C3 C4 -178.74(19)
C1 N1 C4 C3 0.0(2)
C1 N1 C4 C5 -179.76(16)
C2 C3 C4 N1 -0.3(2)
C2 C3 C4 C5 179.4(2)
N1 C1 C7 O2 1.0(3)
C2 C1 C7 O2 -179.9(2)
N1 C1 C7 O1 -179.56(14)
C2 C1 C7 O1 -0.5(3)
O2 C7 O1 C8 0.4(3)
C1 C7 O1 C8 -178.98(15)
C9 C8 O1 C7 -178.86(15)
C13 N2 C10 C11 -0.8(2)
C13 N2 C10 C15 178.44(16)
N2 C10 C11 C12 0.8(2)
C15 C10 C11 C12 -178.28(19)
C10 C11 C12 C13 -0.6(2)
C10 C11 C12 C14 179.03(18)
C11 C12 C13 N2 0.1(2)
C14 C12 C13 N2 -179.49(17)
C11 C12 C13 C16 -179.8(2)
C14 C12 C13 C16 0.6(3)
C10 N2 C13 C12 0.4(2)
C10 N2 C13 C16 -179.68(15)
C12 C13 C16 O4 177.7(2)
N2 C13 C16 O4 -2.2(3)
C12 C13 C16 O3 -1.7(3)
N2 C13 C16 O3 178.41(15)
O4 C16 O3 C17 1.7(3)
C13 C16 O3 C17 -178.86(15)
C18 C17 O3 C16 178.37(16)

loop_
_cod_related_entry_id
_cod_related_entry_database
_cod_related_entry_code
1 ChemSpider 121141
